data_7135857
loop_
_publ_author_name
'Ma, Chang-Lei'
'Li, Chang'
'Sun, Jia-Yue'
'Han, Rui-Rui'
'Liu, Fuchen'
'Zhao, Jiong-Peng'
'Yao, Zhao Quan'

_publ_section_title
;
 Organic Ammonium Flexibility Modulated Phase-Transition Behaviour in 3D
 Perovskite-like Mixed-valence Iron Complexes
;
_journal_name_full 'Chemical Communications'
_journal_paper_doi 10.1039/D6CC02195F
_journal_year 2026
_chemical_formula_moiety 'C9 H7 Fe3 O18, C4 H8 N, C4 H10 N'
_chemical_formula_sum 'C17 H25 Fe3 N2 O18'
_chemical_formula_weight 712.94
_space_group_crystal_system orthorhombic
_space_group_IT_number 19
_space_group_name_Hall 'P 2ac 2ab'
_space_group_name_H-M_alt 'P 21 21 21'
_atom_sites_solution_hydrogens geom
_atom_sites_solution_primary dual
_audit_creation_date 2026-05-27
_audit_creation_method
;
Olex2 1.5-ac6-020
(compiled 2024.02.14 svn.r2f8d729c for Rigaku Oxford Diffraction, GUI svn.r6966)
;
_audit_update_record
;
2026-05-27 deposited with the CCDC.	2026-05-29 downloaded from the CCDC.
;
_cell_angle_alpha 90
_cell_angle_beta 90
_cell_angle_gamma 90
_cell_formula_units_Z 4
_cell_length_a 11.804(2)
_cell_length_b 14.956(2)
_cell_length_c 14.961(3)
_cell_measurement_reflns_used 9991
_cell_measurement_temperature 100
_cell_measurement_theta_max 27.50
_cell_measurement_theta_min 2.59
_cell_volume 2641.2(8)
_computing_cell_refinement 'SAINT V8.40B (?, 2016)'
_computing_data_collection 'APEX4 V2022.1-1 (Bruker, 2022)'
_computing_data_reduction 'SAINT V8.40B (?, 2016)'
_computing_molecular_graphics 'Olex2 1.5-ac6-020 (Dolomanov et al., 2009)'
_computing_publication_material 'Olex2 1.5-ac6-020 (Dolomanov et al., 2009)'
_computing_structure_refinement 'SHELXL 2025/1 (Sheldrick, 2015)'
_computing_structure_solution 'SHELXT 2018/2 (Sheldrick, 2018)'
_diffrn_ambient_temperature 100.0
_diffrn_detector_area_resol_mean 7.41
_diffrn_detector_type 'Bruker PHOTON 100'
_diffrn_measured_fraction_theta_full 0.985
_diffrn_measured_fraction_theta_max 0.987
_diffrn_measurement_device 'four-circle diffractometer'
_diffrn_measurement_device_type 'Bruker APEX-II CCD'
_diffrn_measurement_method '\f and \w scans'
_diffrn_measurement_specimen_support 'nylon loop'
_diffrn_radiation_type MoK\a
_diffrn_radiation_wavelength 0.71073
_diffrn_reflns_av_R_equivalents 0.0623
_diffrn_reflns_av_unetI/netI 0.0572
_diffrn_reflns_Laue_measured_fraction_full 0.985
_diffrn_reflns_Laue_measured_fraction_max 0.987
_diffrn_reflns_limit_h_max 14
_diffrn_reflns_limit_h_min -11
_diffrn_reflns_limit_k_max 18
_diffrn_reflns_limit_k_min -18
_diffrn_reflns_limit_l_max 18
_diffrn_reflns_limit_l_min -18
_diffrn_reflns_number 19026
_diffrn_reflns_point_group_measured_fraction_full 0.987
_diffrn_reflns_point_group_measured_fraction_max 0.988
_diffrn_reflns_theta_full 25.242
_diffrn_reflns_theta_max 26.371
_diffrn_reflns_theta_min 1.925
_exptl_absorpt_coefficient_mu 1.712
_exptl_absorpt_correction_T_max 0.7456
_exptl_absorpt_correction_T_min 0.5601
_exptl_absorpt_correction_type none
_exptl_absorpt_process_details
;
SADABS-2016/2 (Bruker,2016/2) was used for absorption correction.
wR2(int) was 0.1275 before and 0.1091 after correction.
The Ratio of minimum to maximum transmission is 0.7512.
The \l/2 correction factor is Not present.
;
_exptl_crystal_colour black
_exptl_crystal_colour_primary black
_exptl_crystal_density_diffrn 1.793
_exptl_crystal_description block
_exptl_crystal_F_000 1452
_exptl_crystal_size_max 0.13
_exptl_crystal_size_mid 0.12
_exptl_crystal_size_min 0.1
_refine_diff_density_max 0.946
_refine_diff_density_min -0.683
_refine_diff_density_rms 0.113
_refine_ls_abs_structure_details
;
 Refined as an inversion twin.
;
_refine_ls_abs_structure_Flack 0.50(4)
_refine_ls_extinction_method none
_refine_ls_goodness_of_fit_ref 1.030
_refine_ls_hydrogen_treatment constr
_refine_ls_matrix_type full
_refine_ls_number_parameters 426
_refine_ls_number_reflns 5328
_refine_ls_number_restraints 410
_refine_ls_restrained_S_all 1.036
_refine_ls_R_factor_all 0.0554
_refine_ls_R_factor_gt 0.0501
_refine_ls_shift/su_max 0.001
_refine_ls_shift/su_mean 0.000
_refine_ls_structure_factor_coef Fsqd
_refine_ls_weighting_details 'w=1/[\s^2^(Fo^2^)+(0.0551P)^2^+7.5297P] where P=(Fo^2^+2Fc^2^)/3'
_refine_ls_weighting_scheme calc
_refine_ls_wR_factor_gt 0.1245
_refine_ls_wR_factor_ref 0.1296
_reflns_Friedel_coverage 0.778
_reflns_Friedel_fraction_full 0.988
_reflns_Friedel_fraction_max 0.989
_reflns_number_gt 4897
_reflns_number_total 5328
_reflns_threshold_expression 'I > 2\s(I)'
_cod_data_source_file d6cc02195f2.cif
_cod_data_source_block 4LTP
_cod_original_cell_volume 2641.3(8)
_cod_database_code 7135857
_shelx_shelxl_version_number 2025/1
_shelx_space_group_comment
;
The symmetry employed for this shelxl refinement is uniquely defined
by the following loop, which should always be used as a source of
symmetry information in preference to the above space-group names.
They are only intended as comments.
;
_shelx_estimated_absorpt_t_max 0.847
_shelx_estimated_absorpt_t_min 0.808
_olex2_refinement_description
;
1. Twinned data refinement
 Scales: 0.49617
 0.50383
2. Restrained distances
 C10-C13
 1.53 with sigma of 0.02
 C12-C25
 1.53 with sigma of 0.02
 N1-C11
 2.38 with sigma of 0.02
 C13-C11
 1.46 with sigma of 0.02
 C21-C11
 1.46 with sigma of 0.02
 N2-C25 = N2-C26 = C26-C14 = C14-C12 = C25-C12
 1.46 with sigma of 0.02
3. Rigid bond restraints
 O5, O20, O19, O6
 with sigma for 1-2 distances of 0.01 and sigma for 1-3 distances of 0.01
 C16, C15, N3, C18, C17
 with sigma for 1-2 distances of 0.01 and sigma for 1-3 distances of 0.01
4. Uiso/Uaniso restraints and constraints
O5 \\sim O20 \\sim O6 \\sim O19 \\sim C3: within 3.8A with sigma of 0.01 and
sigma for terminal atoms of 0.03 within 3.8A
C12 \\sim C14 \\sim C26 \\sim C21 \\sim C11 \\sim C13 \\sim C25 \\sim N2 \\sim
N1 \\sim C10: within 3.8A with sigma of 0.01 and sigma for terminal atoms of
0.03 within 3.8A
Uanis(O6) \\sim Ueq, Uanis(O19) \\sim Ueq, Uanis(O5) \\sim Ueq, Uanis(O20)
\\sim Ueq, Uanis(C3) \\sim Ueq: with sigma of 0.01 and sigma for terminal atoms
of 0.02
5. Rigid body (RIGU) restrains
 O5, O20, O6, O19
 with sigma for 1-2 distances of 0.004 and sigma for 1-3 distances of 0.004
 C16, C15, C17, C18, N3
 with sigma for 1-2 distances of 0.004 and sigma for 1-3 distances of 0.004
6. Others
 Sof(H3B)=Sof(O19)=Sof(O20)=1-FVAR(1)
 Sof(O5)=Sof(O6)=Sof(H3A)=FVAR(1)
 Fixed Sof: C12(0.5) H12A(0.5) H12B(0.5) C21(0.5) H21A(0.5) H21B(0.5) N1(0.5)
 H1A(0.5) H1B(0.5) C25(0.5) H25A(0.5) H25B(0.5) C11(0.5) H11A(0.5) H11B(0.5)
 C26(0.5) H26A(0.5) H26B(0.5) C13(0.5) H13A(0.5) H13B(0.5) C10(0.5) H10A(0.5)
 H10B(0.5) C14(0.5) H14A(0.5) H14B(0.5) N2(0.5) H2A(0.5) H2B(0.5)
7.a Secondary CH2 refined with riding coordinates:
 C17(H17A,H17B), N3(H3C,H3D), C12(H12A,H12B), C21(H21A,H21B), N1(H1A,H1B),
 C25(H25A,H25B), C11(H11A,H11B), C26(H26A,H26B), C13(H13A,H13B), C10(H10A,H10B),
  C14(H14A,H14B), N2(H2A,H2B), C16(H16A,H16B)
7.b Aromatic/amide H refined with riding coordinates:
 C6(H6), C7(H7), C4(H4), C5(H5), C9(H9), C8(H8), C18(H18), C3(H3A), C3(H3B),
 C15(H15)
;
_olex2_submission_special_instructions 'No special instructions were received'

loop_
_space_group_symop_operation_xyz
'x, y, z'
'-x+1/2, -y, z+1/2'
'-x, y+1/2, -z+1/2'
'x+1/2, -y+1/2, -z'

loop_
_atom_site_label
_atom_site_type_symbol
_atom_site_fract_x
_atom_site_fract_y
_atom_site_fract_z
_atom_site_U_iso_or_equiv
_atom_site_adp_type
_atom_site_occupancy
_atom_site_site_symmetry_order
_atom_site_calc_flag
_atom_site_refinement_flags_posn
_atom_site_refinement_flags_adp
_atom_site_refinement_flags_occupancy
_atom_site_disorder_assembly
_atom_site_disorder_group
Fe2 Fe 0.24297(7) 0.37899(6) 1.37761(6) 0.0198(2) Uani 1 1 d . . . . .
Fe3 Fe 0.74203(8) 0.38255(6) 1.36296(6) 0.0178(2) Uani 1 1 d . . . . .
Fe1 Fe 0.25572(8) 0.25102(6) 1.00595(6) 0.0128(2) Uani 1 1 d . . . . .
O4 O 0.7906(4) 0.1405(3) 1.4873(3) 0.0221(11) Uani 1 1 d . . . . .
O17 O 0.8976(4) 0.4257(3) 1.4105(4) 0.0202(10) Uani 1 1 d . . . . .
O2 O 0.7922(4) 0.2479(3) 1.3831(4) 0.0263(11) Uani 1 1 d . . . . .
O15 O 0.8035(4) 0.3830(3) 1.2347(3) 0.0178(9) Uani 1 1 d . . . . .
O7 O 0.1891(4) 0.3826(4) 1.2477(4) 0.0316(13) Uani 1 1 d . . . . .
O3 O 0.6923(4) 0.2540(3) 1.6031(4) 0.0308(13) Uani 1 1 d . . . . .
O11 O 0.3052(4) 0.5058(3) 1.3786(3) 0.0176(10) Uani 1 1 d . . . . .
O12 O 0.2961(4) 0.6487(3) 1.4162(3) 0.0153(9) Uani 1 1 d . . . . .
O1 O 0.6919(4) 0.3614(3) 1.4975(4) 0.0323(14) Uani 1 1 d . . . . .
O16 O 0.8155(4) 0.3303(3) 1.0976(3) 0.0178(9) Uani 1 1 d . . . . .
O18 O 1.0851(4) 0.4232(3) 1.4193(4) 0.0221(11) Uani 1 1 d . . . . .
O14 O 0.6942(4) 0.6529(3) 1.4028(4) 0.0241(11) Uani 1 1 d . . . . .
O13 O 0.6829(4) 0.5117(3) 1.3614(3) 0.0230(11) Uani 1 1 d . . . . .
O8 O 0.1928(4) 0.3331(3) 1.1080(4) 0.0251(11) Uani 1 1 d . . . . .
O9 O 0.0999(4) 0.1898(3) 0.9906(4) 0.0227(11) Uani 1 1 d . . . . .
O10 O -0.0869(4) 0.1892(3) 0.9803(4) 0.0215(11) Uani 1 1 d . . . . .
C1 C 0.7131(6) 0.2840(4) 1.5260(6) 0.0263(17) Uani 1 1 d . . . . .
C6 C 0.2712(6) 0.5693(4) 1.4277(4) 0.0185(14) Uani 1 1 d . . . . .
H6 H 0.223220 0.554926 1.476600 0.022 Uiso 1 1 calc R U . . .
C2 C 0.7703(5) 0.2186(4) 1.4587(5) 0.0213(14) Uani 1 1 d . . . . .
C7 C 0.7751(5) 0.3304(4) 1.1736(4) 0.0176(13) Uani 1 1 d . . . . .
H7 H 0.718165 0.287514 1.186720 0.021 Uiso 1 1 calc R U . . .
C4 C 0.2186(6) 0.3278(5) 1.1880(5) 0.0257(17) Uani 1 1 d . . . . .
H4 H 0.264082 0.278530 1.205844 0.031 Uiso 1 1 calc R U . . .
C5 C 0.0049(6) 0.2280(4) 0.9903(4) 0.0177(12) Uani 1 1 d . . . . .
H5 H 0.003556 0.291040 0.998316 0.021 Uiso 1 1 calc R U . . .
C9 C 0.9937(6) 0.3998(4) 1.3849(5) 0.0196(13) Uani 1 1 d . . . . .
H9 H 0.996736 0.359531 1.335889 0.024 Uiso 1 1 calc R U . . .
C8 C 0.7146(6) 0.5714(4) 1.4136(5) 0.0208(15) Uani 1 1 d . . . . .
H8 H 0.756904 0.554119 1.464833 0.025 Uiso 1 1 calc R U . . .
C17 C 0.9986(8) 0.1527(4) 1.2468(5) 0.0309(15) Uani 1 1 d . U . . .
H17A H 0.996177 0.206890 1.284729 0.037 Uiso 1 1 calc R U . . .
H17B H 1.012917 0.169887 1.183845 0.037 Uiso 1 1 calc R U . . .
C18 C 0.8962(8) 0.0980(6) 1.2562(6) 0.0404(19) Uani 1 1 d . U . . .
H18 H 0.835227 0.096769 1.214778 0.048 Uiso 1 1 calc R U . . .
N3 N 0.9011(8) 0.0471(5) 1.3362(6) 0.0467(19) Uani 1 1 d . U . . .
H3C H 0.863528 0.075812 1.380839 0.056 Uiso 1 1 calc R U . . .
H3D H 0.868503 -0.007367 1.327749 0.056 Uiso 1 1 calc R U . . .
C12 C 0.4902(15) 0.4915(9) 1.1044(11) 0.037(2) Uani 0.5 1 d D U P A 1
H12A H 0.472520 0.500511 1.040339 0.045 Uiso 0.5 1 calc R U P A 1
H12B H 0.500304 0.426759 1.115774 0.045 Uiso 0.5 1 calc R U P A 1
C21 C 0.4793(19) 0.6335(12) 1.2238(13) 0.042(3) Uani 0.5 1 d D U P B 2
H21A H 0.519106 0.677625 1.261772 0.050 Uiso 0.5 1 calc R U P B 2
H21B H 0.400368 0.653545 1.213699 0.050 Uiso 0.5 1 calc R U P B 2
N1 N 0.4832(15) 0.5432(9) 1.2629(9) 0.043(2) Uani 0.5 1 d D U P B 2
H1A H 0.422760 0.534307 1.299560 0.052 Uiso 0.5 1 calc R U P B 2
H1B H 0.547850 0.535842 1.295219 0.052 Uiso 0.5 1 calc R U P B 2
C25 C 0.5981(17) 0.5451(14) 1.1320(15) 0.049(3) Uani 0.5 1 d D U P A 1
H25A H 0.653447 0.502902 1.158339 0.059 Uiso 0.5 1 calc R U P A 1
H25B H 0.632748 0.570590 1.077443 0.059 Uiso 0.5 1 calc R U P A 1
C11 C 0.5413(18) 0.6179(11) 1.1362(12) 0.048(3) Uani 0.5 1 d D U P B 2
H11A H 0.614819 0.649764 1.136744 0.057 Uiso 0.5 1 calc R U P B 2
H11B H 0.495650 0.641109 1.085745 0.057 Uiso 0.5 1 calc R U P B 2
C26 C 0.4546(16) 0.6023(12) 1.2187(14) 0.041(3) Uani 0.5 1 d D U P A 1
H26A H 0.412291 0.658771 1.209782 0.049 Uiso 0.5 1 calc R U P A 1
H26B H 0.448298 0.585583 1.282554 0.049 Uiso 0.5 1 calc R U P A 1
C13 C 0.5611(19) 0.5153(11) 1.1247(14) 0.041(3) Uani 0.5 1 d D U P B 2
H13A H 0.545587 0.495746 1.062698 0.049 Uiso 0.5 1 calc R U P B 2
H13B H 0.639489 0.498287 1.141134 0.049 Uiso 0.5 1 calc R U P B 2
C10 C 0.4802(16) 0.4787(11) 1.1862(12) 0.044(3) Uani 0.5 1 d D U P B 2
H10A H 0.502595 0.417963 1.205605 0.053 Uiso 0.5 1 calc R U P B 2
H10B H 0.403752 0.476107 1.159159 0.053 Uiso 0.5 1 calc R U P B 2
C14 C 0.4013(14) 0.5284(11) 1.1609(11) 0.039(3) Uani 0.5 1 d D U P A 1
H14A H 0.368839 0.481078 1.199412 0.047 Uiso 0.5 1 calc R U P A 1
H14B H 0.339774 0.553564 1.123550 0.047 Uiso 0.5 1 calc R U P A 1
N2 N 0.5788(12) 0.6171(10) 1.1954(10) 0.040(2) Uani 0.5 1 d D U P A 1
H2A H 0.590111 0.671631 1.169790 0.048 Uiso 0.5 1 calc R U P A 1
H2B H 0.624093 0.611764 1.244303 0.048 Uiso 0.5 1 calc R U P A 1
O5 O 0.5852(13) 0.3430(10) 1.3151(10) 0.019(2) Uani 0.65(4) 1 d . U P C 1
O6 O 0.4000(10) 0.3405(10) 1.3244(12) 0.025(3) Uani 0.65(4) 1 d . U P C 1
C3 C 0.4932(7) 0.3624(5) 1.3546(6) 0.0351(16) Uani 1 1 d . U . . .
H3A H 0.496228 0.394750 1.409238 0.042 Uiso 0.65(4) 1 calc R U P C 1
H3B H 0.492829 0.424028 1.370041 0.042 Uiso 0.35(4) 1 calc R U P C 2
C15 C 1.0118(12) 0.0374(6) 1.3578(7) 0.056(2) Uani 1 1 d . U . . .
H15 H 1.039050 0.009000 1.410407 0.068 Uiso 1 1 calc R U . . .
C16 C 1.0894(8) 0.0803(7) 1.2827(9) 0.064(3) Uani 1 1 d . U . . .
H16A H 1.111025 0.036523 1.236071 0.077 Uiso 1 1 calc R U . . .
H16B H 1.158148 0.108881 1.307662 0.077 Uiso 1 1 calc R U . . .
O19 O 0.3950(18) 0.3147(19) 1.3518(18) 0.020(3) Uani 0.35(4) 1 d . U P C 2
O20 O 0.585(3) 0.323(2) 1.336(2) 0.023(3) Uani 0.35(4) 1 d . U P C 2

loop_
_atom_site_aniso_label
_atom_site_aniso_U_11
_atom_site_aniso_U_22
_atom_site_aniso_U_33
_atom_site_aniso_U_23
_atom_site_aniso_U_13
_atom_site_aniso_U_12
Fe2 0.0099(4) 0.0128(4) 0.0367(5) -0.0130(4) -0.0089(4) 0.0034(4)
Fe3 0.0102(4) 0.0089(4) 0.0342(5) -0.0066(3) -0.0060(4) 0.0014(4)
Fe1 0.0073(4) 0.0090(3) 0.0221(4) 0.0056(3) 0.0001(3) -0.0003(3)
O4 0.019(2) 0.013(2) 0.035(3) -0.0090(19) 0.012(2) -0.0013(17)
O17 0.009(2) 0.016(2) 0.036(3) 0.001(2) -0.001(2) 0.0012(17)
O2 0.019(2) 0.016(2) 0.044(3) -0.006(2) 0.009(2) 0.0018(19)
O15 0.016(2) 0.017(2) 0.020(2) -0.011(2) 0.0003(18) -0.0018(19)
O7 0.014(2) 0.025(3) 0.056(4) -0.014(3) -0.006(2) 0.006(2)
O3 0.019(2) 0.018(2) 0.055(4) -0.015(3) 0.017(2) -0.005(2)
O11 0.018(2) 0.015(2) 0.020(2) -0.0095(18) 0.0021(18) 0.0002(18)
O12 0.017(2) 0.014(2) 0.015(2) -0.0060(17) 0.0010(17) -0.0006(17)
O1 0.014(2) 0.013(2) 0.070(4) -0.016(2) 0.006(3) 0.0020(19)
O16 0.019(2) 0.015(2) 0.020(2) -0.0064(18) 0.0016(19) -0.0002(18)
O18 0.011(2) 0.019(2) 0.036(3) -0.006(2) -0.002(2) -0.0019(19)
O14 0.023(2) 0.008(2) 0.041(3) 0.0022(19) 0.002(2) -0.0012(18)
O13 0.025(2) 0.010(2) 0.034(3) -0.001(2) -0.015(2) 0.0046(19)
O8 0.016(2) 0.026(3) 0.034(3) 0.010(2) -0.004(2) 0.004(2)
O9 0.010(2) 0.017(2) 0.041(3) 0.008(2) -0.007(2) -0.0030(18)
O10 0.011(2) 0.015(2) 0.038(3) 0.007(2) -0.005(2) -0.0019(18)
C1 0.015(3) 0.010(3) 0.054(5) -0.013(3) 0.007(3) -0.006(2)
C6 0.021(3) 0.016(3) 0.018(3) -0.004(2) 0.004(3) -0.001(3)
C2 0.007(3) 0.014(3) 0.042(4) -0.006(3) 0.006(3) -0.001(2)
C7 0.017(3) 0.012(3) 0.023(3) 0.005(2) -0.007(2) -0.004(2)
C4 0.022(4) 0.014(3) 0.041(4) -0.006(3) -0.015(3) -0.001(3)
C5 0.014(3) 0.016(3) 0.023(3) -0.001(2) -0.003(3) -0.002(3)
C9 0.016(3) 0.012(3) 0.031(3) 0.000(2) -0.001(3) -0.005(3)
C8 0.018(3) 0.011(3) 0.034(4) -0.002(3) -0.010(3) 0.001(2)
C17 0.042(4) 0.023(3) 0.028(4) -0.005(3) 0.006(4) -0.011(3)
C18 0.037(4) 0.043(5) 0.042(5) -0.016(3) -0.003(4) -0.017(4)
N3 0.068(5) 0.023(3) 0.049(5) -0.005(3) 0.016(4) -0.004(3)
C12 0.049(5) 0.023(4) 0.040(5) 0.010(4) 0.025(5) 0.006(5)
C21 0.050(6) 0.037(5) 0.039(5) 0.001(5) 0.015(5) 0.013(5)
N1 0.051(5) 0.038(4) 0.040(5) 0.010(4) 0.015(5) 0.009(4)
C25 0.053(6) 0.050(5) 0.045(5) 0.004(5) 0.014(5) 0.017(5)
C11 0.058(6) 0.039(5) 0.046(5) 0.000(5) 0.022(5) 0.002(5)
C26 0.050(6) 0.031(5) 0.041(5) 0.012(5) 0.020(5) 0.013(5)
C13 0.054(6) 0.029(5) 0.040(5) 0.002(5) 0.017(5) 0.006(5)
C10 0.053(5) 0.034(5) 0.043(5) 0.004(4) 0.012(5) 0.010(5)
C14 0.045(5) 0.039(5) 0.034(5) 0.007(5) 0.011(5) 0.021(5)
N2 0.046(5) 0.036(5) 0.039(5) 0.018(4) 0.019(4) 0.015(4)
O5 0.016(3) 0.019(5) 0.023(5) -0.012(4) -0.013(4) 0.002(4)
O6 0.015(3) 0.020(5) 0.039(6) -0.010(4) -0.014(4) 0.004(4)
C3 0.019(3) 0.041(3) 0.045(4) -0.028(3) -0.011(3) 0.007(3)
C15 0.090(6) 0.039(4) 0.040(5) 0.001(4) -0.002(5) 0.012(5)
C16 0.023(4) 0.053(5) 0.117(9) -0.070(5) -0.004(4) -0.001(4)
O19 0.011(5) 0.026(6) 0.024(6) -0.012(5) -0.011(5) 0.001(5)
O20 0.014(5) 0.025(7) 0.030(7) -0.017(5) -0.011(6) 0.003(6)

loop_
_atom_type_symbol
_atom_type_description
_atom_type_scat_dispersion_real
_atom_type_scat_dispersion_imag
_atom_type_scat_source
C C 0.0033 0.0016 'International Tables Vol C Tables 4.2.6.8 and 6.1.1.4'
H H 0.0000 0.0000 'International Tables Vol C Tables 4.2.6.8 and 6.1.1.4'
Fe Fe 0.3463 0.8444 'International Tables Vol C Tables 4.2.6.8 and 6.1.1.4'
N N 0.0061 0.0033 'International Tables Vol C Tables 4.2.6.8 and 6.1.1.4'
O O 0.0106 0.0060 'International Tables Vol C Tables 4.2.6.8 and 6.1.1.4'

loop_
_geom_angle_atom_site_label_1
_geom_angle_atom_site_label_2
_geom_angle_atom_site_label_3
_geom_angle
_geom_angle_site_symmetry_1
_geom_angle_site_symmetry_3
_geom_angle_publ_flag
O7 Fe2 O4 173.1(2) . 4_458 ?
O7 Fe2 O3 93.8(2) . 4_458 ?
O7 Fe2 O18 89.9(2) . 1_455 ?
O7 Fe2 O6 85.5(5) . . ?
O7 Fe2 O19 96.0(7) . . ?
O3 Fe2 O4 79.3(2) 4_458 4_458 ?
O3 Fe2 O6 92.5(5) 4_458 . ?
O11 Fe2 O4 91.50(18) . 4_458 ?
O11 Fe2 O7 95.4(2) . . ?
O11 Fe2 O3 170.6(2) . 4_458 ?
O11 Fe2 O18 91.43(19) . 1_455 ?
O11 Fe2 O6 86.5(4) . . ?
O11 Fe2 O19 96.9(8) . . ?
O18 Fe2 O4 89.7(2) 1_455 4_458 ?
O18 Fe2 O3 90.3(2) 1_455 4_458 ?
O18 Fe2 O6 174.8(6) 1_455 . ?
O6 Fe2 O4 95.2(5) . 4_458 ?
O17 Fe3 O2 89.97(19) . . ?
O17 Fe3 O1 88.1(2) . . ?
O17 Fe3 O20 169.0(10) . . ?
O2 Fe3 O1 78.5(2) . . ?
O15 Fe3 O17 90.4(2) . . ?
O15 Fe3 O2 92.1(2) . . ?
O15 Fe3 O1 170.56(19) . . ?
O15 Fe3 O13 96.1(2) . . ?
O15 Fe3 O5 89.6(5) . . ?
O15 Fe3 O20 97.8(9) . . ?
O13 Fe3 O17 90.69(18) . . ?
O13 Fe3 O2 171.7(2) . . ?
O13 Fe3 O1 93.2(2) . . ?
O13 Fe3 O5 87.7(4) . . ?
O13 Fe3 O20 95.7(8) . . ?
O5 Fe3 O17 178.4(4) . . ?
O5 Fe3 O2 91.6(4) . . ?
O5 Fe3 O1 92.1(5) . . ?
O20 Fe3 O2 82.4(9) . . ?
O20 Fe3 O1 82.6(9) . . ?
O16 Fe1 O12 92.29(18) 4_457 2_564 ?
O16 Fe1 O8 178.8(2) 4_457 . ?
O14 Fe1 O12 178.8(2) 3_647 2_564 ?
O14 Fe1 O16 88.88(19) 3_647 4_457 ?
O14 Fe1 O8 92.0(2) 3_647 . ?
O8 Fe1 O12 86.79(18) . 2_564 ?
O9 Fe1 O12 89.19(18) . 2_564 ?
O9 Fe1 O16 87.8(2) . 4_457 ?
O9 Fe1 O14 90.75(19) . 3_647 ?
O9 Fe1 O8 91.4(2) . . ?
O9 Fe1 O10 179.0(2) . 4_557 ?
O10 Fe1 O12 90.96(19) 4_557 2_564 ?
O10 Fe1 O16 91.2(2) 4_557 4_457 ?
O10 Fe1 O14 89.1(2) 4_557 3_647 ?
O10 Fe1 O8 89.56(19) 4_557 . ?
C2 O4 Fe2 113.5(4) . 4_558 ?
C9 O17 Fe3 126.7(4) . . ?
C2 O2 Fe3 114.0(4) . . ?
C7 O15 Fe3 125.9(4) . . ?
C4 O7 Fe2 124.8(5) . . ?
C1 O3 Fe2 114.0(4) . 4_558 ?
C6 O11 Fe2 126.1(4) . . ?
C6 O12 Fe1 121.8(4) . 2_565 ?
C1 O1 Fe3 113.8(5) . . ?
C7 O16 Fe1 123.6(4) . 4_557 ?
C9 O18 Fe2 124.4(5) . 1_655 ?
C8 O14 Fe1 123.0(5) . 3_657 ?
C8 O13 Fe3 124.4(4) . . ?
C4 O8 Fe1 125.5(5) . . ?
C5 O9 Fe1 126.3(4) . . ?
C5 O10 Fe1 124.8(4) . 4_457 ?
O3 C1 C2 116.9(6) . . ?
O1 C1 O3 126.8(7) . . ?
O1 C1 C2 116.4(7) . . ?
O11 C6 H6 117.8 . . ?
O12 C6 O11 124.4(6) . . ?
O12 C6 H6 117.8 . . ?
O4 C2 C1 116.3(6) . . ?
O2 C2 O4 126.4(6) . . ?
O2 C2 C1 117.3(6) . . ?
O15 C7 H7 117.6 . . ?
O16 C7 O15 124.9(6) . . ?
O16 C7 H7 117.6 . . ?
O7 C4 H4 117.4 . . ?
O8 C4 O7 125.2(7) . . ?
O8 C4 H4 117.4 . . ?
O9 C5 H5 117.7 . . ?
O10 C5 O9 124.6(5) . . ?
O10 C5 H5 117.7 . . ?
O17 C9 H9 117.7 . . ?
O18 C9 O17 124.6(6) . . ?
O18 C9 H9 117.7 . . ?
O14 C8 H8 118.0 . . ?
O13 C8 O14 124.0(7) . . ?
O13 C8 H8 118.0 . . ?
H17A C17 H17B 109.8 . . ?
C18 C17 H17A 112.1 . . ?
C18 C17 H17B 112.1 . . ?
C18 C17 C16 98.1(6) . . ?
C16 C17 H17A 112.1 . . ?
C16 C17 H17B 112.1 . . ?
C17 C18 H18 124.9 . . ?
N3 C18 C17 110.3(8) . . ?
N3 C18 H18 124.9 . . ?
C18 N3 H3C 110.2 . . ?
C18 N3 H3D 110.2 . . ?
H3C N3 H3D 108.5 . . ?
C15 N3 C18 107.4(8) . . ?
C15 N3 H3C 110.2 . . ?
C15 N3 H3D 110.2 . . ?
H12A C12 H12B 109.0 . . ?
C25 C12 H12A 111.0 . . ?
C25 C12 H12B 111.0 . . ?
C14 C12 H12A 111.0 . . ?
C14 C12 H12B 111.0 . . ?
C14 C12 C25 103.8(14) . . ?
H21A C21 H21B 109.4 . . ?
N1 C21 H21A 111.6 . . ?
N1 C21 H21B 111.6 . . ?
N1 C21 C11 100.8(13) . . ?
C11 C21 H21A 111.6 . . ?
C11 C21 H21B 111.6 . . ?
C21 N1 H1A 110.4 . . ?
C21 N1 H1B 110.4 . . ?
C21 N1 C10 106.6(13) . . ?
H1A N1 H1B 108.6 . . ?
C10 N1 H1A 110.4 . . ?
C10 N1 H1B 110.4 . . ?
C12 C25 H25A 108.5 . . ?
C12 C25 H25B 108.5 . . ?
H25A C25 H25B 107.5 . . ?
N2 C25 C12 115.2(15) . . ?
N2 C25 H25A 108.5 . . ?
N2 C25 H25B 108.5 . . ?
C21 C11 H11A 110.0 . . ?
C21 C11 H11B 110.0 . . ?
C21 C11 C13 108.5(13) . . ?
H11A C11 H11B 108.4 . . ?
C13 C11 H11A 110.0 . . ?
C13 C11 H11B 110.0 . . ?
H26A C26 H26B 107.9 . . ?
C14 C26 H26A 109.3 . . ?
C14 C26 H26B 109.3 . . ?
N2 C26 H26A 109.3 . . ?
N2 C26 H26B 109.3 . . ?
N2 C26 C14 111.7(15) . . ?
C11 C13 H13A 111.4 . . ?
C11 C13 H13B 111.4 . . ?
H13A C13 H13B 109.3 . . ?
C10 C13 C11 101.8(14) . . ?
C10 C13 H13A 111.4 . . ?
C10 C13 H13B 111.4 . . ?
N1 C10 H10A 111.1 . . ?
N1 C10 H10B 111.1 . . ?
C13 C10 N1 103.3(15) . . ?
C13 C10 H10A 111.1 . . ?
C13 C10 H10B 111.1 . . ?
H10A C10 H10B 109.1 . . ?
C12 C14 C26 107.7(15) . . ?
C12 C14 H14A 110.2 . . ?
C12 C14 H14B 110.2 . . ?
C26 C14 H14A 110.2 . . ?
C26 C14 H14B 110.2 . . ?
H14A C14 H14B 108.5 . . ?
C25 N2 C26 101.1(15) . . ?
C25 N2 H2A 111.6 . . ?
C25 N2 H2B 111.6 . . ?
C26 N2 H2A 111.6 . . ?
C26 N2 H2B 111.6 . . ?
H2A N2 H2B 109.4 . . ?
C3 O5 Fe3 122.5(9) . . ?
C3 O6 Fe2 125.2(9) . . ?
O5 C3 H3A 119.0 . . ?
O6 C3 O5 122.1(11) . . ?
O6 C3 H3A 119.0 . . ?
O19 C3 H3B 120.8 . . ?
O20 C3 H3B 120.8 . . ?
O20 C3 O19 118.4(18) . . ?
N3 C15 H15 124.9 . . ?
N3 C15 C16 110.1(9) . . ?
C16 C15 H15 124.9 . . ?
C17 C16 H16A 112.3 . . ?
C17 C16 H16B 112.3 . . ?
C15 C16 C17 97.1(7) . . ?
C15 C16 H16A 112.3 . . ?
C15 C16 H16B 112.3 . . ?
H16A C16 H16B 109.9 . . ?
C3 O19 Fe2 119.2(15) . . ?
C3 O20 Fe3 120.9(17) . . ?

loop_
_geom_bond_atom_site_label_1
_geom_bond_atom_site_label_2
_geom_bond_distance
_geom_bond_site_symmetry_2
_geom_bond_publ_flag
Fe2 O4 2.119(5) 4_458 ?
Fe2 O7 2.045(6) . ?
Fe2 O3 2.097(6) 4_458 ?
Fe2 O11 2.035(5) . ?
Fe2 O18 2.074(5) 1_455 ?
Fe2 O6 2.098(13) . ?
Fe2 O19 2.07(2) . ?
Fe3 O17 2.073(5) . ?
Fe3 O2 2.121(5) . ?
Fe3 O15 2.051(5) . ?
Fe3 O1 2.121(7) . ?
Fe3 O13 2.053(5) . ?
Fe3 O5 2.072(15) . ?
Fe3 O20 2.10(3) . ?
Fe1 O12 2.104(4) 2_564 ?
Fe1 O16 2.092(5) 4_457 ?
Fe1 O14 2.090(5) 3_647 ?
Fe1 O8 2.095(6) . ?
Fe1 O9 2.068(5) . ?
Fe1 O10 2.071(5) 4_557 ?
O4 C2 1.267(8) . ?
O17 C9 1.258(9) . ?
O2 C2 1.240(9) . ?
O15 C7 1.251(8) . ?
O7 C4 1.261(9) . ?
O3 C1 1.262(11) . ?
O11 C6 1.266(8) . ?
O12 C6 1.235(8) . ?
O1 C1 1.259(9) . ?
O16 C7 1.233(8) . ?
O18 C9 1.245(9) . ?
O14 C8 1.254(8) . ?
O13 C8 1.245(8) . ?
O8 C4 1.238(9) . ?
O9 C5 1.258(8) . ?
O10 C5 1.239(8) . ?
C1 C2 1.557(9) . ?
C6 H6 0.9500 . ?
C7 H7 0.9500 . ?
C4 H4 0.9500 . ?
C5 H5 0.9500 . ?
C9 H9 0.9500 . ?
C8 H8 0.9500 . ?
C17 H17A 0.9900 . ?
C17 H17B 0.9900 . ?
C17 C18 1.467(11) . ?
C17 C16 1.616(14) . ?
C18 H18 0.9500 . ?
C18 N3 1.419(13) . ?
N3 H3C 0.9100 . ?
N3 H3D 0.9100 . ?
N3 C15 1.354(16) . ?
C12 H12A 0.9900 . ?
C12 H12B 0.9900 . ?
C12 C25 1.561(17) . ?
C12 C14 1.457(17) . ?
C21 H21A 0.9900 . ?
C21 H21B 0.9900 . ?
C21 N1 1.47(2) . ?
C21 C11 1.519(19) . ?
N1 H1A 0.9100 . ?
N1 H1B 0.9100 . ?
N1 C10 1.50(2) . ?
C25 H25A 0.9900 . ?
C25 H25B 0.9900 . ?
C25 N2 1.453(19) . ?
C11 H11A 0.9900 . ?
C11 H11B 0.9900 . ?
C11 C13 1.563(19) . ?
C26 H26A 0.9900 . ?
C26 H26B 0.9900 . ?
C26 C14 1.54(2) . ?
C26 N2 1.524(19) . ?
C13 H13A 0.9900 . ?
C13 H13B 0.9900 . ?
C13 C10 1.435(19) . ?
C10 H10A 0.9900 . ?
C10 H10B 0.9900 . ?
C14 H14A 0.9900 . ?
C14 H14B 0.9900 . ?
N2 H2A 0.9100 . ?
N2 H2B 0.9100 . ?
O5 C3 1.270(17) . ?
O6 C3 1.233(14) . ?
C3 H3A 0.9500 . ?
C3 H3B 0.9500 . ?
C3 O19 1.36(2) . ?
C3 O20 1.27(3) . ?
C15 H15 0.9500 . ?
C15 C16 1.586(17) . ?
C16 H16A 0.9900 . ?
C16 H16B 0.9900 . ?

loop_
_geom_hbond_atom_site_label_D
_geom_hbond_atom_site_label_H
_geom_hbond_atom_site_label_A
_geom_hbond_distance_DH
_geom_hbond_distance_HA
_geom_hbond_distance_DA
_geom_hbond_angle_DHA
_geom_hbond_site_symmetry_A
_geom_hbond_publ_flag
N3 H3C O4 0.91 2.05 2.961(9) 175.4 . yes
N3 H3C O2 0.91 2.71 3.341(9) 127.5 . yes
N3 H3D O7 0.91 2.11 2.961(10) 155.4 3_647 yes
N3 H3D O8 0.91 2.67 3.489(9) 149.8 3_647 yes
N1 H1A O11 0.91 1.87 2.779(15) 174.5 . yes
N1 H1B O13 0.91 1.91 2.820(18) 176.0 . yes
N2 H2A O6 0.91 2.53 3.36(2) 152.4 3_657 yes
N2 H2B O14 0.91 2.59 3.431(18) 154.8 . yes
N2 H2B O13 0.91 2.41 3.189(16) 144.1 . yes

loop_
_geom_torsion_atom_site_label_1
_geom_torsion_atom_site_label_2
_geom_torsion_atom_site_label_3
_geom_torsion_atom_site_label_4
_geom_torsion
_geom_torsion_site_symmetry_1
_geom_torsion_site_symmetry_2
_geom_torsion_site_symmetry_3
_geom_torsion_site_symmetry_4
_geom_torsion_publ_flag
Fe2 O4 C2 O2 178.3(6) 4_558 . . . ?
Fe2 O4 C2 C1 -1.2(7) 4_558 . . . ?
Fe2 O7 C4 O8 -174.6(6) . . . . ?
Fe2 O3 C1 O1 -179.6(6) 4_558 . . . ?
Fe2 O3 C1 C2 0.7(7) 4_558 . . . ?
Fe2 O11 C6 O12 -166.6(5) . . . . ?
Fe2 O18 C9 O17 179.3(5) 1_655 . . . ?
Fe2 O6 C3 O5 -174.0(8) . . . . ?
Fe3 O17 C9 O18 -175.1(5) . . . . ?
Fe3 O2 C2 O4 179.4(5) . . . . ?
Fe3 O2 C2 C1 -1.2(7) . . . . ?
Fe3 O15 C7 O16 -177.8(5) . . . . ?
Fe3 O1 C1 O3 179.9(6) . . . . ?
Fe3 O1 C1 C2 -0.4(7) . . . . ?
Fe3 O13 C8 O14 166.7(5) . . . . ?
Fe3 O5 C3 O6 178.1(10) . . . . ?
Fe1 O12 C6 O11 -176.0(5) 2_565 . . . ?
Fe1 O16 C7 O15 -174.3(5) 4_557 . . . ?
Fe1 O14 C8 O13 178.0(5) 3_657 . . . ?
Fe1 O8 C4 O7 172.8(5) . . . . ?
Fe1 O9 C5 O10 179.5(5) . . . . ?
Fe1 O10 C5 O9 172.6(5) 4_457 . . . ?
O3 C1 C2 O4 0.4(9) . . . . ?
O3 C1 C2 O2 -179.2(6) . . . . ?
O1 C1 C2 O4 -179.4(6) . . . . ?
O1 C1 C2 O2 1.1(9) . . . . ?
C17 C18 N3 C15 -24.2(10) . . . . ?
C18 C17 C16 C15 -36.7(7) . . . . ?
C18 N3 C15 C16 -3.9(10) . . . . ?
N3 C15 C16 C17 26.4(8) . . . . ?
C12 C25 N2 C26 7(2) . . . . ?
C21 N1 C10 C13 46(2) . . . . ?
C21 C11 C13 C10 18(2) . . . . ?
N1 C21 C11 C13 8(2) . . . . ?
C25 C12 C14 C26 1(2) . . . . ?
C11 C21 N1 C10 -32(2) . . . . ?
C11 C13 C10 N1 -37(2) . . . . ?
C14 C12 C25 N2 -5(2) . . . . ?
C14 C26 N2 C25 -6.2(19) . . . . ?
N2 C26 C14 C12 3(2) . . . . ?
C16 C17 C18 N3 39.5(8) . . . . ?
O19 C3 O20 Fe3 -167.9(13) . . . . ?
O20 C3 O19 Fe2 -178.1(15) . . . . ?

loop_
_twin_individual_id
_twin_individual_mass_fraction_refined
1 0.49617
2 0.50383
